data_4335536
loop_
_publ_author_name
'Jinglan Kan'
'Hailong Wang'
'Wei Sun'
'Wei Cao'
'Jun Tao'
'Jianzhuang Jiang'

_publ_contact_author_address
; 
Department of Chemistry, University of
 Science and Technology Beijing, Beijing 
100083, China 
;
_publ_contact_author_email kanjinglan@163.com
_publ_contact_author_name 'Jianzhuang Jiang'
_publ_section_title
;
 Sandwich-Type Mixed Tetrapyrrole Rare-Earth Triple-Decker Compounds.
 Effect of the Coordination Geometry on the Single-Molecule-Magnet Nature
;
_journal_name_full 'Inorganic Chemistry'
_journal_page_first 8505
_journal_page_last 8510
_journal_paper_doi 10.1021/ic400485y
_journal_volume 52
_journal_year 2013
_chemical_formula_sum 'C212 H136 Cl28 Dy N20 O20 Y'
_chemical_formula_weight 4527.32
_chemical_name_systematic
; 
 ? 
;
_space_group_IT_number 104
_symmetry_cell_setting tetragonal
_symmetry_space_group_name_Hall 'P 4 -2n'
_symmetry_space_group_name_H-M 'P 4 n c'
_atom_sites_solution_hydrogens geom
_atom_sites_solution_primary direct
_atom_sites_solution_secondary difmap
_audit_creation_method SHELXL-97
_cell_angle_alpha 90.00
_cell_angle_beta 90.00
_cell_angle_gamma 90.00
_cell_formula_units_Z 2
_cell_length_a 24.42370(10)
_cell_length_b 24.42370(10)
_cell_length_c 18.1193(3)
_cell_measurement_reflns_used 22357
_cell_measurement_temperature 107(20)
_cell_measurement_theta_max 63.9716
_cell_measurement_theta_min 3.0343
_cell_volume 10808.47(19)
_computing_cell_refinement
;CrysAlisPro, Oxford Diffraction Ltd.,
Version 1.171.34.40 (release 27-08-2010 CrysAlis171 .NET)
(compiled Aug 27 2010,11:50:40)
;
_computing_data_collection
;
CrysAlisPro, Oxford Diffraction Ltd.,
Version 1.171.34.40 (release 27-08-2010 CrysAlis171 .NET)
(compiled Aug 27 2010,11:50:40)
;
_computing_data_reduction
;   
CrysAlisPro, Oxford Diffraction Ltd.,
Version 1.171.34.40 (release 27-08-2010 CrysAlis171 .NET)
(compiled Aug 27 2010,11:50:40)
;
_computing_structure_refinement 'SHELXL-97 (Sheldrick, 1997)'
_computing_structure_solution 'SHELXS-97 (Sheldrick, 2008)'
_diffrn_ambient_temperature 107(20)
_diffrn_detector_area_resol_mean 16.2141
_diffrn_measured_fraction_theta_full 0.998
_diffrn_measured_fraction_theta_max 0.999
_diffrn_measurement_device_type 'Xcalibur, Eos, Gemini'
_diffrn_measurement_method '\w scans'
_diffrn_radiation_monochromator graphite
_diffrn_radiation_source 'fine-focus sealed tube'
_diffrn_radiation_type CuK\a
_diffrn_radiation_wavelength 1.54178
_diffrn_reflns_av_R_equivalents 0.0366
_diffrn_reflns_av_sigmaI/netI 0.0237
_diffrn_reflns_limit_h_max 28
_diffrn_reflns_limit_h_min -25
_diffrn_reflns_limit_k_max 28
_diffrn_reflns_limit_k_min -27
_diffrn_reflns_limit_l_max 21
_diffrn_reflns_limit_l_min -19
_diffrn_reflns_number 46950
_diffrn_reflns_theta_full 63.91
_diffrn_reflns_theta_max 63.91
_diffrn_reflns_theta_min 3.04
_diffrn_standards_interval_count 0
_diffrn_standards_interval_time 0
_diffrn_standards_number 0
_exptl_absorpt_coefficient_mu 5.910
_exptl_absorpt_correction_T_max 0.6492
_exptl_absorpt_correction_T_min 0.4709
_exptl_absorpt_correction_type multi-scan
_exptl_absorpt_process_details
;
CrysAlisPro, Oxford Diffraction Ltd.,
Version 1.171.34.40 (release 27-08-2010 CrysAlis171 .NET)
(compiled Aug 27 2010,11:50:40)
empirical absorption correction using spherical harmonics,
 implemented in SCALE3 ABSPACK scaling algorithm.  
;
_exptl_crystal_colour black
_exptl_crystal_density_diffrn 1.387
_exptl_crystal_description block
_exptl_crystal_F_000 4554
_exptl_crystal_size_max 0.15
_exptl_crystal_size_mid 0.12
_exptl_crystal_size_min 0.08
_refine_diff_density_max 1.514
_refine_diff_density_min -0.906
_refine_diff_density_rms 0.185
_refine_ls_abs_structure_details 'Flack H D (1983), Acta Cryst. A39, 876-881'
_refine_ls_abs_structure_Flack -0.003(5)
_refine_ls_extinction_coef 0.00098(9)
_refine_ls_extinction_expression Fc^*^=kFc[1+0.001xFc^2^\l^3^/sin(2\q)]^-1/4^
_refine_ls_extinction_method SHELXL
_refine_ls_goodness_of_fit_ref 1.099
_refine_ls_hydrogen_treatment mixed
_refine_ls_matrix_type full
_refine_ls_number_parameters 558
_refine_ls_number_reflns 8841
_refine_ls_number_restraints 17
_refine_ls_restrained_S_all 1.104
_refine_ls_R_factor_all 0.0882
_refine_ls_R_factor_gt 0.0808
_refine_ls_shift/su_max 0.000
_refine_ls_shift/su_mean 0.000
_refine_ls_structure_factor_coef Fsqd
_refine_ls_weighting_details 'calc w=1/[\s^2^(Fo^2^)+(0.1582P)^2^+14.9073P] where P=(Fo^2^+2Fc^2^)/3'
_refine_ls_weighting_scheme calc
_refine_ls_wR_factor_gt 0.2188
_refine_ls_wR_factor_ref 0.2269
_reflns_number_gt 7875
_reflns_number_total 8841
_reflns_threshold_expression >2sigma(I)
_cod_data_source_file ic400485y_si_002_3.cif
_cod_data_source_block 2
_cod_original_sg_symbol_Hall 'P4-2n '
_cod_database_code 4335536

loop_
_symmetry_equiv_pos_as_xyz
'x, y, z'
'-x, -y, z'
'-y, x, z'
'y, -x, z'
'x+1/2, -y+1/2, z+1/2'
'-x+1/2, y+1/2, z+1/2'
'-y+1/2, -x+1/2, z+1/2'
'y+1/2, x+1/2, z+1/2'

loop_
_atom_site_label
_atom_site_type_symbol
_atom_site_fract_x
_atom_site_fract_y
_atom_site_fract_z
_atom_site_U_iso_or_equiv
_atom_site_adp_type
_atom_site_occupancy
_atom_site_symmetry_multiplicity
_atom_site_calc_flag
_atom_site_refinement_flags
_atom_site_disorder_assembly
_atom_site_disorder_group
Y1 Y 1.0000 0.0000 0.39806(6) 0.0280(3) Uani 1 4 d S . .
Dy1 Dy 1.0000 0.0000 0.59709(4) 0.0294(2) Uani 1 4 d S . .
N1 N 0.9899(2) 0.0807(2) 0.6700(3) 0.0341(12) Uani 1 1 d . . .
N2 N 1.0840(2) 0.1093(2) 0.6833(3) 0.0322(11) Uani 1 1 d . . .
N3 N 0.93396(19) -0.04227(19) 0.5026(4) 0.0336(11) Uani 1 1 d . . .
N4 N 0.86536(19) 0.0302(2) 0.5063(3) 0.0330(11) Uani 1 1 d . . .
N5 N 1.0322(2) -0.0775(2) 0.3328(3) 0.0319(11) Uani 1 1 d . . .
O1 O 1.0161(2) 0.3186(2) 0.7291(4) 0.0509(13) Uani 1 1 d . . .
O2 O 0.90738(18) 0.30492(18) 0.7329(3) 0.0458(12) Uani 1 1 d . . .
O3 O 0.76174(18) -0.21397(19) 0.5384(3) 0.0406(11) Uani 1 1 d . . .
O4 O 0.70439(17) -0.12478(19) 0.5306(3) 0.0445(12) Uani 1 1 d . . .
Cl1 Cl 0.85950(12) -0.36041(8) 0.30718(16) 0.0779(7) Uani 1 1 d . . .
C1 C 0.85588(13) 0.29892(19) 0.7622(3) 0.0427(17) Uani 1 1 d G . .
C2 C 0.81055(18) 0.2930(2) 0.7165(2) 0.0499(18) Uani 1 1 d G . .
H2 H 0.8150 0.2920 0.6655 0.060 Uiso 1 1 calc R . .
C3 C 0.75850(14) 0.2886(2) 0.7469(3) 0.060(2) Uani 1 1 d G . .
H3 H 0.7282 0.2847 0.7164 0.072 Uiso 1 1 calc R . .
C4 C 0.75178(15) 0.2901(2) 0.8231(3) 0.057(2) Uani 1 1 d G . .
H4 H 0.7170 0.2872 0.8435 0.069 Uiso 1 1 calc R . .
C5 C 0.7971(2) 0.2960(2) 0.8688(2) 0.058(2) Uani 1 1 d G . .
H5 H 0.7926 0.2970 0.9197 0.069 Uiso 1 1 calc R . .
C6 C 0.84916(16) 0.3004(2) 0.8383(3) 0.054(2) Uani 1 1 d G . .
H6 H 0.8795 0.3044 0.8689 0.065 Uiso 1 1 calc R . .
C7 C 0.9411(3) 0.1064(3) 0.6813(4) 0.0329(13) Uani 1 1 d . . .
C8 C 0.95103(14) 0.16342(12) 0.6957(3) 0.0340(14) Uani 1 1 d G . .
C9 C 0.91639(11) 0.20736(15) 0.7098(3) 0.0337(14) Uani 1 1 d G . .
H9 H 0.8787 0.2020 0.7115 0.040 Uiso 1 1 calc R . .
C10 C 0.93808(14) 0.25927(13) 0.7213(3) 0.0365(14) Uani 1 1 d G . .
C11 C 0.99440(15) 0.26726(12) 0.7187(3) 0.0401(16) Uani 1 1 d G . .
C12 C 1.02903(11) 0.22333(16) 0.7046(3) 0.0354(14) Uani 1 1 d G . .
H12 H 1.0667 0.2287 0.7029 0.042 Uiso 1 1 calc R . .
C13 C 1.00734(14) 0.17141(13) 0.6931(3) 0.0341(15) Uani 1 1 d G . .
C14 C 1.0314(3) 0.1185(2) 0.6797(4) 0.0328(14) Uani 1 1 d . . .
C15 C 1.0065(2) 0.3402(2) 0.7999(4) 0.064(3) Uani 1 1 d G . .
C16 C 1.0069(2) 0.3090(2) 0.8641(4) 0.075(3) Uani 1 1 d G . .
H16 H 1.0135 0.2716 0.8616 0.090 Uiso 1 1 calc R . .
C17 C 0.9974(3) 0.3339(4) 0.9319(4) 0.101(6) Uani 1 1 d G . .
H17 H 0.9977 0.3130 0.9749 0.121 Uiso 1 1 calc R . .
C18 C 0.9875(3) 0.3898(4) 0.9356(5) 0.142(9) Uani 1 1 d G . .
H18 H 0.9812 0.4064 0.9810 0.170 Uiso 1 1 calc R . .
C19 C 0.9872(3) 0.4210(3) 0.8714(6) 0.112(5) Uani 1 1 d GU . .
H19 H 0.9806 0.4585 0.8738 0.135 Uiso 1 1 calc R . .
C20 C 0.9966(2) 0.3962(2) 0.8036(5) 0.091(5) Uani 1 1 d G . .
H20 H 0.9964 0.4170 0.7606 0.109 Uiso 1 1 calc R . .
C21 C 0.8807(2) -0.0227(2) 0.5048(4) 0.0309(12) Uani 1 1 d . . .
C22 C 0.84279(13) -0.06647(11) 0.5080(3) 0.0339(13) Uani 1 1 d G . .
C23 C 0.87324(10) -0.11453(14) 0.5098(3) 0.0341(14) Uani 1 1 d G . .
C24 C 0.84704(14) -0.16464(11) 0.5185(3) 0.0326(14) Uani 1 1 d G . .
H24 H 0.8674 -0.1968 0.5198 0.039 Uiso 1 1 calc R . .
C25 C 0.79039(14) -0.16669(11) 0.5253(3) 0.0372(14) Uani 1 1 d G . .
C26 C 0.75994(10) -0.11864(14) 0.5235(3) 0.0377(14) Uani 1 1 d G . .
C27 C 0.78613(12) -0.06852(12) 0.5148(3) 0.0348(14) Uani 1 1 d G . .
H27 H 0.7658 -0.0364 0.5135 0.042 Uiso 1 1 calc R . .
C28 C 0.9008(2) 0.0702(2) 0.5054(4) 0.0331(13) Uani 1 1 d . . .
C29 C 0.79011(18) -0.26240(14) 0.5460(3) 0.0417(16) Uani 1 1 d G . .
C30 C 0.82679(19) -0.27149(17) 0.6034(2) 0.0449(16) Uani 1 1 d G . .
H30 H 0.8333 -0.2441 0.6380 0.054 Uiso 1 1 calc R . .
C31 C 0.85365(18) -0.32148(19) 0.6091(3) 0.0532(19) Uani 1 1 d G . .
H31 H 0.8782 -0.3276 0.6475 0.064 Uiso 1 1 calc R . .
C32 C 0.8438(2) -0.36238(15) 0.5574(3) 0.060(2) Uani 1 1 d G . .
H32 H 0.8618 -0.3958 0.5612 0.072 Uiso 1 1 calc R . .
C33 C 0.8072(2) -0.35329(16) 0.5000(3) 0.063(2) Uani 1 1 d G . .
H33 H 0.8006 -0.3807 0.4655 0.075 Uiso 1 1 calc R . .
C34 C 0.7803(2) -0.30329(18) 0.4943(3) 0.0552(19) Uani 1 1 d G . .
H34 H 0.7558 -0.2972 0.4560 0.066 Uiso 1 1 calc R . .
C35 C 0.9467(3) -0.1308(2) 0.3235(4) 0.0339(14) Uani 1 1 d . . .
C36 C 0.67256(17) -0.07976(17) 0.5143(3) 0.0441(18) Uani 1 1 d G . .
C37 C 0.6459(2) -0.0520(2) 0.5709(3) 0.063(2) Uani 1 1 d G . .
H37 H 0.6496 -0.0638 0.6194 0.076 Uiso 1 1 calc R . .
C38 C 0.6136(3) -0.0067(2) 0.5548(3) 0.085(4) Uani 1 1 d G . .
H38 H 0.5958 0.0119 0.5927 0.102 Uiso 1 1 calc R . .
C39 C 0.6081(2) 0.0110(2) 0.4823(4) 0.091(5) Uani 1 1 d G . .
H39 H 0.5865 0.0413 0.4716 0.110 Uiso 1 1 calc R . .
C40 C 0.6347(2) -0.0168(2) 0.4258(3) 0.069(3) Uani 1 1 d G . .
H40 H 0.6310 -0.0050 0.3772 0.083 Uiso 1 1 calc R . .
C41 C 0.66700(19) -0.0621(2) 0.4418(3) 0.057(2) Uani 1 1 d G . .
H41 H 0.6848 -0.0807 0.4040 0.068 Uiso 1 1 calc R . .
C42 C 1.0871(3) -0.0912(2) 0.3252(4) 0.0318(15) Uani 1 1 d . . .
C43 C 1.0918(3) -0.1489(3) 0.3132(4) 0.0392(15) Uani 1 1 d . . .
H43 H 1.1243 -0.1682 0.3062 0.047 Uiso 1 1 calc R . .
C44 C 1.0410(2) -0.1704(3) 0.3140(4) 0.0370(14) Uani 1 1 d . . .
H44 H 1.0319 -0.2071 0.3083 0.044 Uiso 1 1 calc R . .
C45 C 1.0034(2) -0.1257(3) 0.3252(4) 0.0351(15) Uani 1 1 d . . .
C46 C 0.92400(18) -0.18769(12) 0.3183(2) 0.0379(15) Uani 1 1 d G . .
C47 C 0.90053(19) -0.20652(15) 0.2532(2) 0.0390(15) Uani 1 1 d G . .
H47 H 0.8984 -0.1836 0.2123 0.047 Uiso 1 1 calc R . .
C48 C 0.8802(2) -0.25959(16) 0.2492(2) 0.0488(18) Uani 1 1 d G . .
H48 H 0.8645 -0.2722 0.2057 0.059 Uiso 1 1 calc R . .
C49 C 0.8833(2) -0.29383(13) 0.3104(3) 0.0486(18) Uani 1 1 d G . .
C50 C 0.9068(2) -0.27500(15) 0.3755(2) 0.0464(17) Uani 1 1 d G . .
H50 H 0.9089 -0.2979 0.4164 0.056 Uiso 1 1 calc R . .
C51 C 0.92713(19) -0.22194(15) 0.3795(2) 0.0417(16) Uani 1 1 d G . .
H51 H 0.9428 -0.2093 0.4230 0.050 Uiso 1 1 calc R . .
C60 C 0.8383(8) 0.4961(7) 0.7052(12) 0.224(19) Uani 1 1 d D . .
H60 H 0.8303 0.5211 0.7461 0.268 Uiso 1 1 calc R . .
Cl2 Cl 0.7890(4) 0.5060(2) 0.6373(4) 0.182(3) Uani 1 1 d D . .
Cl3 Cl 0.9047(4) 0.5100(4) 0.6732(8) 0.325(9) Uani 1 1 d D . .
Cl4 Cl 0.8334(4) 0.4317(2) 0.7371(4) 0.215(4) Uani 1 1 d D . .
Cl6S Cl 0.7001(8) 0.6448(5) 0.3316(8) 0.359(10) Uani 1 1 d . . .
O2S O 0.8765(6) 0.2547(12) 0.0486(10) 0.229(9) Uani 1 1 d . . .
Cl5 Cl 0.5995(13) 0.6526(9) 0.3916(13) 0.67(3) Uani 1 1 d D . .
Cl7 Cl 0.6650(15) 0.5608(14) 0.390(2) 0.66(2) Uani 1 1 d D A .
C1S C 0.6475(15) 0.6184(17) 0.334(2) 0.167(14) Uani 0.44(3) 1 d PD A 1
C2S C 0.6607(15) 0.6271(16) 0.434(3) 0.167(14) Uani 0.56(3) 1 d PD A 2

loop_
_atom_site_aniso_label
_atom_site_aniso_U_11
_atom_site_aniso_U_22
_atom_site_aniso_U_33
_atom_site_aniso_U_23
_atom_site_aniso_U_13
_atom_site_aniso_U_12
Y1 0.0158(4) 0.0158(4) 0.0525(7) 0.000 0.000 0.000
Dy1 0.0184(3) 0.0184(3) 0.0515(5) 0.000 0.000 0.000
N1 0.022(2) 0.021(3) 0.060(3) 0.000(2) 0.004(2) 0.001(2)
N2 0.024(3) 0.022(3) 0.050(3) -0.004(2) 0.004(2) -0.001(2)
N3 0.022(2) 0.021(2) 0.058(3) 0.000(3) -0.004(2) 0.0003(17)
N4 0.020(2) 0.026(2) 0.053(3) 0.005(2) 0.001(2) 0.0008(19)
N5 0.025(3) 0.020(2) 0.051(3) -0.003(2) 0.006(2) -0.0006(19)
O1 0.035(2) 0.025(2) 0.092(4) -0.011(2) 0.012(3) -0.003(2)
O2 0.028(2) 0.028(2) 0.082(4) -0.006(2) 0.008(2) 0.0019(18)
O3 0.024(2) 0.026(2) 0.071(3) -0.001(2) -0.002(2) -0.0045(17)
O4 0.018(2) 0.033(2) 0.082(3) 0.003(2) -0.006(2) -0.0027(17)
Cl1 0.116(2) 0.0308(9) 0.0874(15) -0.0064(10) -0.0092(14) -0.0308(10)
C1 0.024(3) 0.022(3) 0.082(5) -0.009(3) 0.008(3) 0.002(2)
C2 0.036(4) 0.052(4) 0.061(5) -0.004(4) 0.007(3) 0.006(3)
C3 0.033(4) 0.054(5) 0.093(7) -0.003(4) -0.005(4) 0.010(3)
C4 0.040(4) 0.043(4) 0.090(6) -0.004(4) 0.020(4) 0.007(3)
C5 0.057(5) 0.041(4) 0.075(5) -0.012(4) 0.015(4) 0.003(4)
C6 0.040(4) 0.043(4) 0.080(6) -0.011(4) -0.005(4) 0.007(3)
C7 0.023(3) 0.025(3) 0.051(4) 0.000(3) 0.001(3) 0.001(2)
C8 0.028(3) 0.023(3) 0.051(4) -0.001(3) 0.004(3) 0.003(2)
C9 0.021(3) 0.021(3) 0.059(4) -0.001(3) 0.006(3) -0.002(2)
C10 0.030(3) 0.021(3) 0.058(4) -0.003(3) 0.005(3) 0.002(2)
C11 0.039(4) 0.023(3) 0.058(4) -0.006(3) 0.009(3) -0.001(2)
C12 0.022(3) 0.025(3) 0.059(4) -0.001(3) 0.005(3) 0.001(2)
C13 0.026(3) 0.029(4) 0.048(4) -0.003(3) 0.000(2) -0.001(2)
C14 0.029(3) 0.019(3) 0.050(4) 0.002(3) 0.002(3) -0.002(2)
C15 0.016(3) 0.055(5) 0.119(9) -0.044(6) 0.005(4) -0.003(3)
C16 0.048(5) 0.104(9) 0.072(7) -0.033(6) -0.010(4) 0.016(5)
C17 0.038(6) 0.150(15) 0.114(10) -0.071(10) -0.001(5) -0.004(5)
C18 0.037(5) 0.165(15) 0.223(19) -0.163(16) 0.013(8) -0.016(7)
C19 0.112(5) 0.112(5) 0.113(5) -0.0010(10) 0.0002(10) -0.0002(10)
C20 0.037(5) 0.042(5) 0.194(14) -0.061(7) 0.018(6) -0.006(3)
C21 0.024(3) 0.020(3) 0.049(3) 0.003(3) 0.004(3) 0.002(2)
C22 0.022(3) 0.026(3) 0.054(4) 0.000(3) 0.002(3) 0.001(2)
C23 0.027(3) 0.022(3) 0.053(4) 0.003(3) -0.003(3) 0.000(2)
C24 0.025(3) 0.024(3) 0.049(4) -0.001(2) -0.002(2) -0.009(2)
C25 0.033(3) 0.026(3) 0.052(4) -0.004(3) -0.006(3) -0.006(3)
C26 0.022(3) 0.035(3) 0.056(4) 0.002(3) -0.001(3) -0.003(2)
C27 0.021(3) 0.024(3) 0.060(4) 0.001(3) -0.003(3) -0.001(2)
C28 0.021(3) 0.023(3) 0.056(4) 0.004(3) 0.004(3) 0.002(2)
C29 0.035(3) 0.028(3) 0.062(4) 0.006(3) 0.007(3) -0.004(3)
C30 0.041(4) 0.039(4) 0.055(4) 0.002(3) 0.005(3) -0.003(3)
C31 0.038(4) 0.054(5) 0.067(5) 0.019(4) 0.003(3) -0.003(3)
C32 0.060(5) 0.033(4) 0.088(6) 0.010(4) 0.030(5) 0.004(3)
C33 0.069(5) 0.040(4) 0.079(6) -0.012(4) -0.004(5) -0.004(4)
C34 0.062(5) 0.031(3) 0.073(5) -0.010(4) -0.004(4) -0.009(3)
C35 0.024(3) 0.024(3) 0.054(4) -0.003(3) -0.001(3) -0.002(2)
C36 0.018(3) 0.033(3) 0.082(6) -0.005(3) -0.005(3) -0.001(2)
C37 0.039(4) 0.060(5) 0.090(6) -0.009(5) -0.016(4) 0.012(4)
C38 0.066(7) 0.073(7) 0.115(9) -0.043(6) -0.027(7) 0.028(5)
C39 0.050(6) 0.069(6) 0.155(13) -0.042(7) -0.044(7) 0.018(5)
C40 0.042(5) 0.058(5) 0.106(8) -0.001(5) -0.029(5) -0.005(4)
C41 0.032(4) 0.038(4) 0.100(7) -0.002(4) -0.013(4) -0.005(3)
C42 0.021(3) 0.022(3) 0.052(4) 0.001(3) 0.000(3) 0.000(3)
C43 0.030(3) 0.026(3) 0.061(4) 0.001(3) 0.002(3) 0.003(2)
C44 0.024(3) 0.021(3) 0.066(4) 0.000(3) -0.001(3) 0.002(2)
C45 0.032(4) 0.023(3) 0.051(4) -0.004(3) 0.004(3) -0.001(2)
C46 0.032(3) 0.017(3) 0.065(4) -0.012(3) 0.005(3) 0.000(2)
C47 0.034(3) 0.030(3) 0.053(4) -0.002(3) -0.005(3) 0.000(3)
C48 0.044(4) 0.033(4) 0.070(5) -0.011(3) -0.008(3) -0.003(3)
C49 0.058(4) 0.020(3) 0.068(5) -0.005(3) 0.002(4) -0.004(3)
C50 0.056(4) 0.023(3) 0.061(4) -0.002(3) 0.000(3) -0.009(3)
C51 0.039(4) 0.021(3) 0.065(4) -0.005(3) -0.001(3) -0.005(3)
C60 0.31(5) 0.15(3) 0.21(3) -0.018(17) -0.14(3) 0.00(2)
Cl2 0.238(9) 0.128(4) 0.179(5) -0.011(3) 0.030(6) 0.011(4)
Cl3 0.258(11) 0.291(11) 0.425(18) 0.220(12) -0.171(12) -0.170(9)
Cl4 0.370(12) 0.113(4) 0.163(5) 0.022(3) 0.023(7) -0.033(5)
Cl6S 0.55(3) 0.213(9) 0.313(14) -0.086(9) -0.255(17) 0.026(12)
O2S 0.109(10) 0.41(3) 0.164(13) 0.000(16) -0.003(9) 0.030(14)
Cl5 1.09(7) 0.43(3) 0.48(3) 0.14(2) 0.43(4) 0.43(4)
Cl7 0.58(4) 0.83(7) 0.57(4) 0.00(5) 0.25(4) -0.09(5)
C1S 0.13(2) 0.17(3) 0.19(3) -0.11(3) -0.05(2) 0.003(19)
C2S 0.13(2) 0.17(3) 0.19(3) -0.11(3) -0.05(2) 0.003(19)

loop_
_atom_type_symbol
_atom_type_description
_atom_type_scat_dispersion_real
_atom_type_scat_dispersion_imag
_atom_type_scat_source
C C 0.0181 0.0091 'International Tables Vol C Tables 4.2.6.8 and 6.1.1.4'
H H 0.0000 0.0000 'International Tables Vol C Tables 4.2.6.8 and 6.1.1.4'
N N 0.0311 0.0180 'International Tables Vol C Tables 4.2.6.8 and 6.1.1.4'
O O 0.0492 0.0322 'International Tables Vol C Tables 4.2.6.8 and 6.1.1.4'
Cl Cl 0.3639 0.7018 'International Tables Vol C Tables 4.2.6.8 and 6.1.1.4'
Y Y -0.2670 2.0244 'International Tables Vol C Tables 4.2.6.8 and 6.1.1.4'
Dy Dy -9.8046 9.8477 'International Tables Vol C Tables 4.2.6.8 and 6.1.1.4'

loop_
_geom_angle_atom_site_label_1
_geom_angle_atom_site_label_2
_geom_angle_atom_site_label_3
_geom_angle
_geom_angle_site_symmetry_1
_geom_angle_site_symmetry_3
N5 Y1 N5 75.55(12) 3_645 .
N5 Y1 N5 120.1(3) 3_645 4_665
N5 Y1 N5 75.55(13) . 4_665
N5 Y1 N5 75.55(12) 3_645 2_755
N5 Y1 N5 120.1(3) . 2_755
N5 Y1 N5 75.55(12) 4_665 2_755
N5 Y1 N3 75.22(18) 3_645 2_755
N5 Y1 N3 117.30(16) . 2_755
N5 Y1 N3 163.28(18) 4_665 2_755
N5 Y1 N3 104.13(17) 2_755 2_755
N5 Y1 N3 104.13(17) 3_645 3_645
N5 Y1 N3 75.22(18) . 3_645
N5 Y1 N3 117.30(16) 4_665 3_645
N5 Y1 N3 163.28(18) 2_755 3_645
N3 Y1 N3 60.35(14) 2_755 3_645
N5 Y1 N3 117.30(16) 3_645 4_665
N5 Y1 N3 163.28(18) . 4_665
N5 Y1 N3 104.13(17) 4_665 4_665
N5 Y1 N3 75.22(18) 2_755 4_665
N3 Y1 N3 60.35(14) 2_755 4_665
N3 Y1 N3 90.6(2) 3_645 4_665
N5 Y1 N3 163.28(18) 3_645 .
N5 Y1 N3 104.13(17) . .
N5 Y1 N3 75.22(18) 4_665 .
N5 Y1 N3 117.30(16) 2_755 .
N3 Y1 N3 90.6(2) 2_755 .
N3 Y1 N3 60.35(14) 3_645 .
N3 Y1 N3 60.35(14) 4_665 .
N1 Dy1 N1 72.15(14) 4_665 .
N1 Dy1 N1 72.15(14) 4_665 2_755
N1 Dy1 N1 112.8(3) . 2_755
N1 Dy1 N1 112.8(3) 4_665 3_645
N1 Dy1 N1 72.15(14) . 3_645
N1 Dy1 N1 72.15(14) 2_755 3_645
N1 Dy1 N3 158.35(17) 4_665 .
N1 Dy1 N3 129.51(17) . .
N1 Dy1 N3 95.84(18) 2_755 .
N1 Dy1 N3 78.96(19) 3_645 .
N1 Dy1 N3 95.84(18) 4_665 3_645
N1 Dy1 N3 158.35(17) . 3_645
N1 Dy1 N3 78.96(19) 2_755 3_645
N1 Dy1 N3 129.51(17) 3_645 3_645
N3 Dy1 N3 63.64(15) . 3_645
N1 Dy1 N3 78.96(19) 4_665 2_755
N1 Dy1 N3 95.84(18) . 2_755
N1 Dy1 N3 129.51(17) 2_755 2_755
N1 Dy1 N3 158.35(17) 3_645 2_755
N3 Dy1 N3 96.4(3) . 2_755
N3 Dy1 N3 63.64(15) 3_645 2_755
N1 Dy1 N3 129.51(17) 4_665 4_665
N1 Dy1 N3 78.96(19) . 4_665
N1 Dy1 N3 158.35(17) 2_755 4_665
N1 Dy1 N3 95.84(18) 3_645 4_665
N3 Dy1 N3 63.64(15) . 4_665
N3 Dy1 N3 96.4(3) 3_645 4_665
N3 Dy1 N3 63.64(15) 2_755 4_665
C7 N1 C14 108.4(5) . .
C7 N1 Dy1 123.7(4) . .
C14 N1 Dy1 123.1(4) . .
C14 N2 C7 123.7(5) . 4_665
C21 N3 C28 105.9(5) . 3_645
C21 N3 Dy1 115.6(4) . .
C28 N3 Dy1 115.0(4) 3_645 .
C21 N3 Y1 116.7(4) . .
C28 N3 Y1 116.8(4) 3_645 .
Dy1 N3 Y1 86.48(14) . .
C28 N4 C21 122.2(5) . .
C45 N5 C42 106.1(5) . .
C45 N5 Y1 124.3(4) . .
C42 N5 Y1 124.3(4) . .
C11 O1 C15 113.8(5) . .
C10 O2 C1 118.5(4) . .
C25 O3 C29 118.9(4) . .
C26 O4 C36 116.8(4) . .
O2 C1 C2 120.7(4) . .
O2 C1 C6 119.2(4) . .
C2 C1 C6 120.0 . .
C1 C2 C3 120.0 . .
C1 C2 H2 120.0 . .
C3 C2 H2 120.0 . .
C4 C3 C2 120.0 . .
C4 C3 H3 120.0 . .
C2 C3 H3 120.0 . .
C3 C4 C5 120.0 . .
C3 C4 H4 120.0 . .
C5 C4 H4 120.0 . .
C4 C5 C6 120.0 . .
C4 C5 H5 120.0 . .
C6 C5 H5 120.0 . .
C5 C6 C1 120.0 . .
C5 C6 H6 120.0 . .
C1 C6 H6 120.0 . .
N2 C7 N1 128.1(6) 3_645 .
N2 C7 C8 122.8(5) 3_645 .
N1 C7 C8 109.1(5) . .
C9 C8 C13 120.0 . .
C9 C8 C7 132.8(3) . .
C13 C8 C7 107.2(3) . .
C10 C9 C8 120.0 . .
C10 C9 H9 120.0 . .
C8 C9 H9 120.0 . .
O2 C10 C9 124.1(3) . .
O2 C10 C11 115.8(3) . .
C9 C10 C11 120.0 . .
O1 C11 C12 119.7(3) . .
O1 C11 C10 120.3(3) . .
C12 C11 C10 120.0 . .
C11 C12 C13 120.0 . .
C11 C12 H12 120.0 . .
C13 C12 H12 120.0 . .
C12 C13 C8 120.0 . .
C12 C13 C14 133.5(3) . .
C8 C13 C14 106.5(3) . .
N2 C14 N1 127.9(6) . .
N2 C14 C13 123.2(5) . .
N1 C14 C13 108.7(5) . .
C16 C15 C20 120.0 . .
C16 C15 O1 123.8(5) . .
C20 C15 O1 116.2(5) . .
C15 C16 C17 120.0 . .
C15 C16 H16 120.0 . .
C17 C16 H16 120.0 . .
C16 C17 C18 120.0 . .
C16 C17 H17 120.0 . .
C18 C17 H17 120.0 . .
C19 C18 C17 120.0 . .
C19 C18 H18 120.0 . .
C17 C18 H18 120.0 . .
C18 C19 C20 120.0 . .
C18 C19 H19 120.0 . .
C20 C19 H19 120.0 . .
C19 C20 C15 120.0 . .
C19 C20 H20 120.0 . .
C15 C20 H20 120.0 . .
N4 C21 N3 126.5(5) . .
N4 C21 C22 122.8(5) . .
N3 C21 C22 110.7(4) . .
C23 C22 C27 120.0 . .
C23 C22 C21 106.8(3) . .
C27 C22 C21 133.0(3) . .
C24 C23 C22 120.0 . .
C24 C23 C28 132.8(3) . 3_645
C22 C23 C28 107.1(3) . 3_645
C23 C24 C25 120.0 . .
C23 C24 H24 120.0 . .
C25 C24 H24 120.0 . .
O3 C25 C26 116.3(3) . .
O3 C25 C24 123.6(3) . .
C26 C25 C24 120.0 . .
O4 C26 C25 115.8(3) . .
O4 C26 C27 124.2(3) . .
C25 C26 C27 120.0 . .
C26 C27 C22 120.0 . .
C26 C27 H27 120.0 . .
C22 C27 H27 120.0 . .
N4 C28 N3 127.3(5) . 4_665
N4 C28 C23 123.2(5) . 4_665
N3 C28 C23 109.4(5) 4_665 4_665
O3 C29 C30 122.4(3) . .
O3 C29 C34 117.5(3) . .
C30 C29 C34 120.0 . .
C29 C30 C31 120.0 . .
C29 C30 H30 120.0 . .
C31 C30 H30 120.0 . .
C32 C31 C30 120.0 . .
C32 C31 H31 120.0 . .
C30 C31 H31 120.0 . .
C31 C32 C33 120.0 . .
C31 C32 H32 120.0 . .
C33 C32 H32 120.0 . .
C34 C33 C32 120.0 . .
C34 C33 H33 120.0 . .
C32 C33 H33 120.0 . .
C33 C34 C29 120.0 . .
C33 C34 H34 120.0 . .
C29 C34 H34 120.0 . .
C45 C35 C42 125.7(6) . 4_665
C45 C35 C46 116.8(5) . .
C42 C35 C46 117.5(5) 4_665 .
O4 C36 C37 119.7(4) . .
O4 C36 C41 120.3(4) . .
C37 C36 C41 120.0 . .
C36 C37 C38 120.0 . .
C36 C37 H37 120.0 . .
C38 C37 H37 120.0 . .
C37 C38 C39 120.0 . .
C37 C38 H38 120.0 . .
C39 C38 H38 120.0 . .
C40 C39 C38 120.0 . .
C40 C39 H39 120.0 . .
C38 C39 H39 120.0 . .
C41 C40 C39 120.0 . .
C41 C40 H40 120.0 . .
C39 C40 H40 120.0 . .
C40 C41 C36 120.0 . .
C40 C41 H41 120.0 . .
C36 C41 H41 120.0 . .
N5 C42 C35 125.1(6) . 3_645
N5 C42 C43 109.4(5) . .
C35 C42 C43 125.4(6) 3_645 .
C44 C43 C42 107.8(6) . .
C44 C43 H43 126.1 . .
C42 C43 H43 126.1 . .
C43 C44 C45 107.1(5) . .
C43 C44 H44 126.4 . .
C45 C44 H44 126.4 . .
N5 C45 C35 125.9(6) . .
N5 C45 C44 109.6(5) . .
C35 C45 C44 124.4(6) . .
C47 C46 C51 120.0 . .
C47 C46 C35 120.8(4) . .
C51 C46 C35 119.2(4) . .
C46 C47 C48 120.0 . .
C46 C47 H47 120.0 . .
C48 C47 H47 120.0 . .
C49 C48 C47 120.0 . .
C49 C48 H48 120.0 . .
C47 C48 H48 120.0 . .
C50 C49 C48 120.0 . .
C50 C49 Cl1 118.6(3) . .
C48 C49 Cl1 121.4(3) . .
C51 C50 C49 120.0 . .
C51 C50 H50 120.0 . .
C49 C50 H50 120.0 . .
C50 C51 C46 120.0 . .
C50 C51 H51 120.0 . .
C46 C51 H51 120.0 . .
Cl4 C60 Cl2 109.0(10) . .
Cl4 C60 Cl3 111.1(11) . .
Cl2 C60 Cl3 112.2(12) . .
Cl4 C60 H60 108.1 . .
Cl2 C60 H60 108.1 . .
Cl3 C60 H60 108.1 . .
C1S Cl6S C2S 58.6(18) . .
C1S Cl6S Cl7 45.6(13) . .
C2S Cl6S Cl7 45.8(8) . .
C1S Cl5 C2S 63(2) . .
C1S Cl7 C2S 62(2) . .
C1S Cl7 Cl6S 35.3(14) . .
C2S Cl7 Cl6S 58(2) . .
Cl6S C1S Cl5 113(3) . .
Cl6S C1S Cl7 99(2) . .
Cl5 C1S Cl7 101(2) . .
Cl5 C2S Cl7 99.5(19) . .
Cl5 C2S Cl6S 86(2) . .
Cl7 C2S Cl6S 76.5(19) . .

loop_
_geom_bond_atom_site_label_1
_geom_bond_atom_site_label_2
_geom_bond_distance
_geom_bond_site_symmetry_2
Y1 N5 2.366(5) 3_645
Y1 N5 2.366(5) .
Y1 N5 2.366(5) 4_665
Y1 N5 2.366(5) 2_755
Y1 N3 2.694(6) 2_755
Y1 N3 2.694(6) 3_645
Y1 N3 2.694(6) 4_665
Y1 N3 2.694(6) .
Dy1 N1 2.387(6) 4_665
Dy1 N1 2.387(6) .
Dy1 N1 2.387(6) 2_755
Dy1 N1 2.387(6) 3_645
Dy1 N3 2.568(5) .
Dy1 N3 2.568(5) 3_645
Dy1 N3 2.568(5) 2_755
Dy1 N3 2.568(5) 4_665
N1 C7 1.361(8) .
N1 C14 1.382(8) .
N2 C14 1.306(9) .
N2 C7 1.349(9) 4_665
N3 C21 1.386(7) .
N3 C28 1.395(7) 3_645
N4 C28 1.306(8) .
N4 C21 1.345(8) .
N5 C45 1.380(8) .
N5 C42 1.387(8) .
O1 C11 1.373(5) .
O1 C15 1.407(8) .
O2 C10 1.360(5) .
O2 C1 1.373(6) .
O3 C25 1.371(5) .
O3 C29 1.378(6) .
O4 C26 1.371(5) .
O4 C36 1.378(6) .
Cl1 C49 1.728(3) .
C1 C2 1.3900 .
C1 C6 1.3900 .
C2 C3 1.3900 .
C2 H2 0.9300 .
C3 C4 1.3900 .
C3 H3 0.9300 .
C4 C5 1.3900 .
C4 H4 0.9300 .
C5 C6 1.3900 .
C5 H5 0.9300 .
C6 H6 0.9300 .
C7 N2 1.349(9) 3_645
C7 C8 1.437(7) .
C8 C9 1.3900 .
C8 C13 1.3900 .
C9 C10 1.3900 .
C9 H9 0.9300 .
C10 C11 1.3900 .
C11 C12 1.3900 .
C12 C13 1.3900 .
C12 H12 0.9300 .
C13 C14 1.440(7) .
C15 C16 1.3900 .
C15 C20 1.3900 .
C16 C17 1.3900 .
C16 H16 0.9300 .
C17 C18 1.3900 .
C17 H17 0.9300 .
C18 C19 1.3900 .
C18 H18 0.9300 .
C19 C20 1.3900 .
C19 H19 0.9300 .
C20 H20 0.9300 .
C21 C22 1.417(6) .
C22 C23 1.3900 .
C22 C27 1.3900 .
C23 C24 1.3900 .
C23 C28 1.433(6) 3_645
C24 C25 1.3900 .
C24 H24 0.9300 .
C25 C26 1.3900 .
C26 C27 1.3900 .
C27 H27 0.9300 .
C28 N3 1.395(7) 4_665
C28 C23 1.433(11) 4_665
C29 C30 1.3900 .
C29 C34 1.3900 .
C30 C31 1.3900 .
C30 H30 0.9300 .
C31 C32 1.3900 .
C31 H31 0.9300 .
C32 C33 1.3900 .
C32 H32 0.9300 .
C33 C34 1.3900 .
C33 H33 0.9300 .
C34 H34 0.9300 .
C35 C45 1.391(9) .
C35 C42 1.412(8) 4_665
C35 C46 1.499(6) .
C36 C37 1.3900 .
C36 C41 1.3900 .
C37 C38 1.3900 .
C37 H37 0.9300 .
C38 C39 1.3900 .
C38 H38 0.9300 .
C39 C40 1.3900 .
C39 H39 0.9300 .
C40 C41 1.3900 .
C40 H40 0.9300 .
C41 H41 0.9300 .
C42 C35 1.412(8) 3_645
C42 C43 1.432(9) .
C43 C44 1.348(9) .
C43 H43 0.9300 .
C44 C45 1.441(9) .
C44 H44 0.9300 .
C46 C47 1.3900 .
C46 C51 1.3900 .
C47 C48 1.3900 .
C47 H47 0.9300 .
C48 C49 1.3900 .
C48 H48 0.9300 .
C49 C50 1.3900 .
C50 C51 1.3900 .
C50 H50 0.9300 .
C51 H51 0.9300 .
C60 Cl4 1.680(16) .
C60 Cl2 1.738(16) .
C60 Cl3 1.757(19) .
C60 H60 0.9800 .
Cl6S C1S 1.44(4) .
Cl6S C2S 2.14(6) .
Cl6S Cl7 2.46(4) .
Cl5 C1S 1.78(2) .
Cl5 C2S 1.793(19) .
Cl7 C1S 1.78(2) .
Cl7 C2S 1.813(19) .
